data_7104481
loop_
_publ_author_name
'Arunachalam, M'
'Ghosh, Pradyut'

_publ_section_title
;
 Formation of a nitrate zipped dimeric capsule and un-zipping by
 chloride doping.
;
_journal_issue 22
_journal_name_full 'Chemical communications (Cambridge, England)'
_journal_page_first 3184
_journal_page_last 3186
_journal_paper_doi 10.1039/b823018h
_journal_volume 34
_journal_year 2009
_chemical_formula_sum 'C66 H66 Cl2 N16 O20'
_chemical_formula_weight 1474.25
_chemical_name_systematic
;
?
;
_space_group_IT_number 12
_symmetry_cell_setting monoclinic
_symmetry_space_group_name_Hall '-C 2y'
_symmetry_space_group_name_H-M 'C 1 2/m 1'
_atom_sites_solution_hydrogens geom
_atom_sites_solution_primary direct
_atom_sites_solution_secondary difmap
_audit_creation_method SHELXL-97
_cell_angle_alpha 90.00
_cell_angle_beta 100.816(3)
_cell_angle_gamma 90.00
_cell_formula_units_Z 2
_cell_length_a 22.891(3)
_cell_length_b 11.2053(12)
_cell_length_c 13.5851(15)
_cell_measurement_temperature 100(2)
_cell_volume 3422.7(6)
_computing_cell_refinement 'BRUKER AXS SMART 3'
_computing_data_collection 'BRUKER AXS SMART 3'
_computing_data_reduction 'BRUKER AXS SAINT'
_computing_molecular_graphics 'BRUKER SHELXTL'
_computing_publication_material 'MERCURY 1.4'
_computing_structure_refinement 'SHELXL-97 (Sheldrick, 1997)'
_computing_structure_solution 'SHELXS-97 (Sheldrick, 1990)'
_diffrn_ambient_temperature 100(2)
_diffrn_detector_area_resol_mean 3
_diffrn_measured_fraction_theta_full 0.997
_diffrn_measured_fraction_theta_max 0.997
_diffrn_measurement_device_type 'BRUKER CCD AREA DETECTOR'
_diffrn_measurement_method 'PHI-OMEGA SCAN'
_diffrn_radiation_monochromator graphite
_diffrn_radiation_source 'fine-focus sealed tube'
_diffrn_radiation_type MoK\a
_diffrn_radiation_wavelength 0.71073
_diffrn_reflns_av_R_equivalents 0.0453
_diffrn_reflns_av_sigmaI/netI 0.0346
_diffrn_reflns_limit_h_max 28
_diffrn_reflns_limit_h_min -28
_diffrn_reflns_limit_k_max 13
_diffrn_reflns_limit_k_min -14
_diffrn_reflns_limit_l_max 17
_diffrn_reflns_limit_l_min -16
_diffrn_reflns_number 18071
_diffrn_reflns_theta_full 26.45
_diffrn_reflns_theta_max 26.45
_diffrn_reflns_theta_min 1.53
_exptl_absorpt_coefficient_mu 0.182
_exptl_absorpt_correction_T_max 0.9645
_exptl_absorpt_correction_T_min 0.9144
_exptl_absorpt_correction_type multi-scan
_exptl_absorpt_process_details SADABS
_exptl_crystal_density_diffrn 1.430
_exptl_crystal_density_method 'not measured'
_exptl_crystal_F_000 1536
_exptl_crystal_size_max 0.50
_exptl_crystal_size_mid 0.40
_exptl_crystal_size_min 0.20
_refine_diff_density_max 2.744
_refine_diff_density_min -1.060
_refine_diff_density_rms 0.134
_refine_ls_extinction_method none
_refine_ls_goodness_of_fit_ref 1.034
_refine_ls_hydrogen_treatment mixed
_refine_ls_matrix_type full
_refine_ls_number_parameters 270
_refine_ls_number_reflns 3698
_refine_ls_number_restraints 0
_refine_ls_restrained_S_all 1.034
_refine_ls_R_factor_all 0.1134
_refine_ls_R_factor_gt 0.0979
_refine_ls_shift/su_max 0.000
_refine_ls_shift/su_mean 0.000
_refine_ls_structure_factor_coef Fsqd
_refine_ls_weighting_details 'calc w=1/[\s^2^(Fo^2^)+(0.1983P)^2^+19.5392P] where P=(Fo^2^+2Fc^2^)/3'
_refine_ls_weighting_scheme calc
_refine_ls_wR_factor_gt 0.2927
_refine_ls_wR_factor_ref 0.3115
_reflns_number_gt 2935
_reflns_number_total 3698
_reflns_threshold_expression >2sigma(I)
_cod_data_source_file b823018h.txt
_cod_data_source_block tbimncl_0m
_cod_depositor_comments
;
The following automatic conversions were performed:
'_symmetry_cell_setting' value 'MONOCLINIC' changed to 'monoclinic'
according to '/home/saulius/struct/CIF-dictionaries/cif_core.dic'
dictionary named 'cif_core.dic' version 2.4.1 from
2010-06-29.

'_exptl_absorpt_correction_type' value 'MULTI-SCAN' changed
to 'multi-scan' according to
'/home/saulius/struct/CIF-dictionaries/cif_core.dic' dictionary named
'cif_core.dic' version 2.4.1 from 2010-06-29.

Automatic conversion script
Id: cif_fix_enum 1527 2010-12-29 10:47:43Z saulius 
;
_cod_original_sg_symbol_H-M C2/m
_cod_database_code 7104481

loop_
_symmetry_equiv_pos_as_xyz
'x, y, z'
'-x, y, -z'
'x+1/2, y+1/2, z'
'-x+1/2, y+1/2, -z'
'-x, -y, -z'
'x, -y, z'
'-x+1/2, -y+1/2, -z'
'x+1/2, -y+1/2, z'

loop_
_atom_site_label
_atom_site_type_symbol
_atom_site_fract_x
_atom_site_fract_y
_atom_site_fract_z
_atom_site_U_iso_or_equiv
_atom_site_adp_type
_atom_site_occupancy
_atom_site_symmetry_multiplicity
_atom_site_calc_flag
_atom_site_refinement_flags
_atom_site_disorder_assembly
_atom_site_disorder_group
C1 C 0.2023(2) 0.0000 0.1519(5) 0.0266(12) Uani 1 2 d S . .
H1 H 0.1988 0.0000 0.0826 0.032 Uiso 1 2 calc SR . .
N2 N 0.2532(2) 0.0000 0.2167(4) 0.0317(12) Uani 1 2 d S . .
H2 H 0.2880 0.0000 0.2016 0.038 Uiso 1 2 calc SR . .
C3 C 0.2414(3) 0.0000 0.3122(5) 0.0326(14) Uani 1 2 d S . .
C4 C 0.2789(3) 0.0000 0.4059(5) 0.0399(17) Uani 1 2 d S . .
H4 H 0.3201 0.0000 0.4128 0.048 Uiso 1 2 calc SR . .
C5 C 0.2514(4) 0.0000 0.4870(5) 0.046(2) Uani 1 2 d S . .
H5 H 0.2749 0.0000 0.5508 0.055 Uiso 1 2 calc SR . .
C6 C 0.1896(4) 0.0000 0.4783(5) 0.0407(17) Uani 1 2 d S . .
H6 H 0.1733 0.0000 0.5361 0.049 Uiso 1 2 calc SR . .
C7 C 0.1521(3) 0.0000 0.3858(4) 0.0290(13) Uani 1 2 d S . .
H7 H 0.1110 0.0000 0.3797 0.035 Uiso 1 2 calc SR . .
C8 C 0.1790(3) 0.0000 0.3038(4) 0.0255(12) Uani 1 2 d S . .
N9 N 0.15613(19) 0.0000 0.2011(3) 0.0210(10) Uani 1 2 d S . .
C10 C 0.0919(2) 0.0000 0.1552(4) 0.0199(11) Uani 1 2 d S . .
H10A H 0.0733 0.0699 0.1779 0.024 Uiso 0.50 1 calc PR . .
H10B H 0.0733 -0.0699 0.1779 0.024 Uiso 0.50 1 calc PR . .
C11 C 0.0810(2) 0.0000 0.0411(4) 0.0179(10) Uani 1 2 d S . .
C12 C 0.07628(14) 0.1094(3) -0.0099(3) 0.0176(8) Uani 1 1 d . . .
C13 C 0.08627(17) 0.2254(4) 0.0475(3) 0.0232(8) Uani 1 1 d . . .
H13C H 0.0488 0.2566 0.0575 0.035 Uiso 1 1 calc R . .
H13B H 0.1050 0.2819 0.0102 0.035 Uiso 1 1 calc R . .
H13A H 0.1115 0.2115 0.1114 0.035 Uiso 1 1 calc R . .
C14 C 0.06212(14) 0.1085(3) -0.1159(2) 0.0163(7) Uani 1 1 d . . .
C15 C 0.05762(15) 0.2249(3) -0.1734(3) 0.0196(8) Uani 1 1 d . . .
H15B H 0.0177 0.2333 -0.2121 0.023 Uiso 1 1 calc R . .
H15A H 0.0647 0.2908 -0.1264 0.023 Uiso 1 1 calc R . .
N16 N 0.10071(13) 0.2305(3) -0.2412(2) 0.0180(7) Uani 1 1 d . . .
C17 C 0.16173(15) 0.2081(3) -0.2168(3) 0.0188(8) Uani 1 1 d . . .
C18 C 0.19927(16) 0.1764(4) -0.1264(3) 0.0227(8) Uani 1 1 d . . .
H18 H 0.1852 0.1683 -0.0669 0.027 Uiso 1 1 calc R . .
C19 C 0.25858(17) 0.1580(4) -0.1312(3) 0.0278(9) Uani 1 1 d . . .
H19 H 0.2849 0.1361 -0.0733 0.033 Uiso 1 1 calc R . .
C20 C 0.28021(17) 0.1714(4) -0.2209(3) 0.0283(9) Uani 1 1 d . . .
H20 H 0.3202 0.1570 -0.2207 0.034 Uiso 1 1 calc R . .
C21 C 0.24378(18) 0.2053(4) -0.3089(3) 0.0272(9) Uani 1 1 d . . .
H21 H 0.2583 0.2156 -0.3678 0.033 Uiso 1 1 calc R . .
C22 C 0.18363(16) 0.2234(3) -0.3049(3) 0.0202(8) Uani 1 1 d . . .
N23 N 0.13565(15) 0.2551(3) -0.3789(2) 0.0245(8) Uani 1 1 d . . .
H23 H 0.1371 0.2702 -0.4404 0.029 Uiso 1 1 calc R . .
C24 C 0.08721(17) 0.2580(3) -0.3383(3) 0.0219(8) Uani 1 1 d . . .
H24 H 0.0493 0.2766 -0.3728 0.026 Uiso 1 1 calc R . .
C25 C 0.0527(2) 0.0000 -0.1685(3) 0.0164(10) Uani 1 2 d S . .
C26 C 0.0330(2) 0.0000 -0.2812(4) 0.0194(11) Uani 1 2 d S . .
H26A H 0.060(3) 0.0000 -0.309(5) 0.030(19) Uiso 1 2 d S . .
H26B H 0.0073(19) 0.069(4) -0.307(3) 0.019(10) Uiso 1 1 d . . .
Cl27 Cl 0.35828(8) 0.0000 0.10545(16) 0.0477(5) Uani 1 2 d S . .
O28 O 0.4782(4) 0.0000 0.0214(10) 0.129(4) Uani 1 2 d S . .
N29 N 0.40873(14) 0.2377(3) 0.6226(2) 0.0238(7) Uani 1 1 d . . .
O30 O 0.35984(12) 0.1986(3) 0.5737(2) 0.0316(7) Uani 1 1 d . . .
O31 O 0.41632(14) 0.2444(4) 0.7150(2) 0.0409(9) Uani 1 1 d . . .
O32 O 0.44807(13) 0.2693(3) 0.5760(2) 0.0354(8) Uani 1 1 d . . .
O33 O 0.4316(3) 0.0000 0.8158(5) 0.0633(16) Uani 1 2 d S . .
O34A O 0.4757(6) 0.0000 0.5146(10) 0.089(3) Uiso 0.68 2 d SP . .
O34B O 0.4398(7) 0.0000 0.4730(11) 0.036(3) Uiso 0.32 2 d SP . .
O35B O 0.5246(6) 0.0000 0.7041(10) 0.101(4) Uiso 0.71 2 d SP . .
O35A O 0.4859(8) 0.0000 0.6202(14) 0.049(4) Uiso 0.29 2 d SP . .

loop_
_atom_site_aniso_label
_atom_site_aniso_U_11
_atom_site_aniso_U_22
_atom_site_aniso_U_33
_atom_site_aniso_U_23
_atom_site_aniso_U_13
_atom_site_aniso_U_12
C1 0.016(3) 0.029(3) 0.034(3) 0.000 0.004(2) 0.000
N2 0.012(2) 0.030(3) 0.049(3) 0.000 -0.003(2) 0.000
C3 0.026(3) 0.019(3) 0.044(4) 0.000 -0.014(3) 0.000
C4 0.039(4) 0.022(3) 0.047(4) 0.000 -0.022(3) 0.000
C5 0.060(5) 0.025(3) 0.037(4) 0.000 -0.032(3) 0.000
C6 0.066(5) 0.027(3) 0.022(3) 0.000 -0.010(3) 0.000
C7 0.033(3) 0.028(3) 0.023(3) 0.000 -0.005(2) 0.000
C8 0.028(3) 0.022(3) 0.020(3) 0.000 -0.011(2) 0.000
N9 0.016(2) 0.027(2) 0.017(2) 0.000 -0.0029(17) 0.000
C10 0.015(2) 0.032(3) 0.012(2) 0.000 0.0010(18) 0.000
C11 0.011(2) 0.032(3) 0.011(2) 0.000 0.0024(17) 0.000
C12 0.0089(15) 0.0275(19) 0.0161(16) -0.0007(14) 0.0018(12) -0.0004(13)
C13 0.0213(18) 0.031(2) 0.0173(17) -0.0055(15) 0.0034(14) -0.0035(15)
C14 0.0102(15) 0.0247(19) 0.0144(16) 0.0007(13) 0.0033(12) -0.0007(13)
C15 0.0150(16) 0.026(2) 0.0180(17) 0.0005(14) 0.0053(13) -0.0019(14)
N16 0.0143(14) 0.0238(16) 0.0159(14) 0.0023(12) 0.0031(11) -0.0023(12)
C17 0.0146(17) 0.0222(18) 0.0190(17) -0.0006(14) 0.0015(13) -0.0025(13)
C18 0.0185(18) 0.028(2) 0.0197(18) 0.0014(15) 0.0001(14) -0.0035(15)
C19 0.0175(18) 0.035(2) 0.028(2) 0.0015(17) -0.0024(15) -0.0019(16)
C20 0.0138(17) 0.033(2) 0.038(2) -0.0064(18) 0.0033(15) -0.0021(15)
C21 0.0247(19) 0.031(2) 0.029(2) -0.0076(17) 0.0115(16) -0.0081(16)
C22 0.0201(18) 0.0237(18) 0.0162(17) -0.0024(14) 0.0020(13) -0.0048(14)
N23 0.0244(17) 0.0350(19) 0.0147(15) 0.0008(13) 0.0054(12) -0.0058(14)
C24 0.0190(18) 0.0264(19) 0.0192(18) 0.0045(15) 0.0007(14) -0.0029(15)
C25 0.010(2) 0.027(3) 0.012(2) 0.000 0.0031(17) 0.000
C26 0.019(2) 0.025(3) 0.014(2) 0.000 0.002(2) 0.000
Cl27 0.0416(10) 0.0380(9) 0.0682(13) 0.000 0.0222(9) 0.000
O28 0.093(7) 0.135(9) 0.168(11) 0.000 0.046(7) 0.000
N29 0.0190(16) 0.0335(18) 0.0189(16) -0.0032(13) 0.0038(12) -0.0019(13)
O30 0.0212(14) 0.0523(19) 0.0200(14) -0.0046(13) 0.0003(11) -0.0128(13)
O31 0.0314(17) 0.073(2) 0.0178(15) -0.0126(15) 0.0030(12) -0.0101(16)
O32 0.0204(14) 0.058(2) 0.0276(15) 0.0044(14) 0.0044(11) -0.0106(14)
O33 0.082(4) 0.050(3) 0.054(3) 0.000 0.004(3) 0.000

loop_
_atom_type_symbol
_atom_type_description
_atom_type_scat_dispersion_real
_atom_type_scat_dispersion_imag
_atom_type_scat_source
C C 0.0033 0.0016 'International Tables Vol C Tables 4.2.6.8 and 6.1.1.4'
H H 0.0000 0.0000 'International Tables Vol C Tables 4.2.6.8 and 6.1.1.4'
N N 0.0061 0.0033 'International Tables Vol C Tables 4.2.6.8 and 6.1.1.4'
O O 0.0106 0.0060 'International Tables Vol C Tables 4.2.6.8 and 6.1.1.4'
Cl Cl 0.1484 0.1585 'International Tables Vol C Tables 4.2.6.8 and 6.1.1.4'

loop_
_geom_angle_atom_site_label_1
_geom_angle_atom_site_label_2
_geom_angle_atom_site_label_3
_geom_angle
_geom_angle_site_symmetry_1
_geom_angle_site_symmetry_3
_geom_angle_publ_flag
N2 C1 N9 110.1(5) . . ?
N2 C1 H1 125.0 . . ?
N9 C1 H1 125.0 . . ?
C1 N2 C3 109.0(5) . . ?
C1 N2 H2 125.5 . . ?
C3 N2 H2 125.5 . . ?
N2 C3 C4 131.8(6) . . ?
N2 C3 C8 107.4(5) . . ?
C4 C3 C8 120.9(7) . . ?
C5 C4 C3 116.0(7) . . ?
C5 C4 H4 122.0 . . ?
C3 C4 H4 122.0 . . ?
C4 C5 C6 122.9(6) . . ?
C4 C5 H5 118.5 . . ?
C6 C5 H5 118.5 . . ?
C7 C6 C5 121.5(7) . . ?
C7 C6 H6 119.2 . . ?
C5 C6 H6 119.2 . . ?
C8 C7 C6 116.3(6) . . ?
C8 C7 H7 121.9 . . ?
C6 C7 H7 121.9 . . ?
C7 C8 N9 132.3(5) . . ?
C7 C8 C3 122.4(5) . . ?
N9 C8 C3 105.3(5) . . ?
C1 N9 C8 108.3(5) . . ?
C1 N9 C10 126.6(4) . . ?
C8 N9 C10 125.2(5) . . ?
N9 C10 C11 112.8(4) . . ?
N9 C10 H10A 109.0 . . ?
C11 C10 H10A 109.0 . . ?
N9 C10 H10B 109.0 . . ?
C11 C10 H10B 109.0 . . ?
H10A C10 H10B 107.8 . . ?
C12 C11 C12 121.9(4) 6 . ?
C12 C11 C10 119.0(2) 6 . ?
C12 C11 C10 119.0(2) . . ?
C11 C12 C14 118.6(3) . . ?
C11 C12 C13 120.5(3) . . ?
C14 C12 C13 121.0(3) . . ?
C12 C13 H13C 109.5 . . ?
C12 C13 H13B 109.5 . . ?
H13C C13 H13B 109.5 . . ?
C12 C13 H13A 109.5 . . ?
H13C C13 H13A 109.5 . . ?
H13B C13 H13A 109.5 . . ?
C25 C14 C12 120.5(3) . . ?
C25 C14 C15 119.5(3) . . ?
C12 C14 C15 120.0(3) . . ?
N16 C15 C14 111.8(3) . . ?
N16 C15 H15B 109.3 . . ?
C14 C15 H15B 109.3 . . ?
N16 C15 H15A 109.3 . . ?
C14 C15 H15A 109.3 . . ?
H15B C15 H15A 107.9 . . ?
C24 N16 C17 108.2(3) . . ?
C24 N16 C15 124.8(3) . . ?
C17 N16 C15 127.0(3) . . ?
C22 C17 N16 106.2(3) . . ?
C22 C17 C18 121.5(3) . . ?
N16 C17 C18 132.3(3) . . ?
C19 C18 C17 116.1(3) . . ?
C19 C18 H18 122.0 . . ?
C17 C18 H18 122.0 . . ?
C18 C19 C20 122.1(4) . . ?
C18 C19 H19 118.9 . . ?
C20 C19 H19 118.9 . . ?
C21 C20 C19 121.8(4) . . ?
C21 C20 H20 119.1 . . ?
C19 C20 H20 119.1 . . ?
C20 C21 C22 116.5(4) . . ?
C20 C21 H21 121.8 . . ?
C22 C21 H21 121.8 . . ?
N23 C22 C17 106.9(3) . . ?
N23 C22 C21 131.2(4) . . ?
C17 C22 C21 122.0(3) . . ?
C24 N23 C22 108.4(3) . . ?
C24 N23 H23 125.8 . . ?
C22 N23 H23 125.8 . . ?
N23 C24 N16 110.4(3) . . ?
N23 C24 H24 124.8 . . ?
N16 C24 H24 124.8 . . ?
C14 C25 C14 119.6(4) . 6 ?
C14 C25 C26 120.2(2) . . ?
C14 C25 C26 120.2(2) 6 . ?
C25 C26 H26A 112(5) . . ?
C25 C26 H26B 113(2) . . ?
H26A C26 H26B 108(4) . . ?
O31 N29 O32 121.4(3) . . ?
O31 N29 O30 119.6(3) . . ?
O32 N29 O30 119.0(3) . . ?
O34B O34A O34A 124(2) . 5_656 ?

loop_
_geom_bond_atom_site_label_1
_geom_bond_atom_site_label_2
_geom_bond_distance
_geom_bond_site_symmetry_2
_geom_bond_publ_flag
C1 N2 1.321(7) . ?
C1 N9 1.353(7) . ?
C1 H1 0.9300 . ?
N2 C3 1.374(9) . ?
N2 H2 0.8600 . ?
C3 C4 1.395(8) . ?
C3 C8 1.413(8) . ?
C4 C5 1.367(12) . ?
C4 H4 0.9300 . ?
C5 C6 1.397(11) . ?
C5 H5 0.9300 . ?
C6 C7 1.382(8) . ?
C6 H6 0.9300 . ?
C7 C8 1.370(9) . ?
C7 H7 0.9300 . ?
C8 N9 1.395(7) . ?
N9 C10 1.486(6) . ?
C10 C11 1.523(6) . ?
C10 H10A 0.9700 . ?
C10 H10B 0.9700 . ?
C11 C12 1.402(4) 6 ?
C11 C12 1.402(4) . ?
C12 C14 1.415(5) . ?
C12 C13 1.511(5) . ?
C13 H13C 0.9600 . ?
C13 H13B 0.9600 . ?
C13 H13A 0.9600 . ?
C14 C25 1.407(4) . ?
C14 C15 1.513(5) . ?
C15 N16 1.473(4) . ?
C15 H15B 0.9700 . ?
C15 H15A 0.9700 . ?
N16 C24 1.333(5) . ?
N16 C17 1.396(5) . ?
C17 C22 1.393(5) . ?
C17 C18 1.406(5) . ?
C18 C19 1.387(5) . ?
C18 H18 0.9300 . ?
C19 C20 1.406(6) . ?
C19 H19 0.9300 . ?
C20 C21 1.376(6) . ?
C20 H20 0.9300 . ?
C21 C22 1.403(5) . ?
C21 H21 0.9300 . ?
C22 N23 1.388(5) . ?
N23 C24 1.328(5) . ?
N23 H23 0.8600 . ?
C24 H24 0.9300 . ?
C25 C14 1.407(4) 6 ?
C25 C26 1.512(7) . ?
C26 H26A 0.78(8) . ?
C26 H26B 0.99(4) . ?
O28 O28 1.245(19) 5_655 ?
N29 O31 1.237(4) . ?
N29 O32 1.245(4) . ?
N29 O30 1.267(4) . ?
O34A O34B 0.906(16) . ?
O34A O34A 1.25(2) 5_656 ?
O35B O35A 1.31(2) . ?

loop_
_geom_hbond_atom_site_label_D
_geom_hbond_atom_site_label_H
_geom_hbond_atom_site_label_A
_geom_hbond_distance_DH
_geom_hbond_distance_HA
_geom_hbond_distance_DA
_geom_hbond_angle_DHA
_geom_hbond_site_symmetry_A
N2 H2 Cl27 0.86 2.25 3.072(6) 158.9 1
N23 H23 O30 0.86 1.86 2.719(4) 179.5 7
N23 H23 O32 0.86 2.46 2.999(4) 121.6 7
C10 H10A O31 0.97 2.52 3.388(4) 148.2 7_556
C10 H10B O31 0.97 2.52 3.388(4) 148.2 4_546
C15 H15B O31 0.97 2.36 3.323(5) 172.1 8_454
C24 H24 O32 0.93 2.35 3.194(5) 151.3 8_454
